data_1572024
loop_
_publ_author_name
'Yamamoto, Ryo'
'Hashimoto, Shu'
'Okuno, Tsunehisa'

_publ_section_title
;
 2-(Pyridin-4-yl)-2,3-dihydro-1H-naphtho[1,8-de][1,3,2]diazaborinine
;
_journal_coeditor_code BX4031
_journal_issue 6
_journal_name_full IUCrData
_journal_paper_doi 10.1107/S2414314624006151
_journal_volume 9
_journal_year 2024
_chemical_formula_iupac 'C15 H12 B N3'
_chemical_formula_moiety 'C15 H12 B N3'
_chemical_formula_sum 'C15 H12 B N3'
_chemical_formula_weight 245.09
_chemical_name_common 3-(Pyridin-4-yl)-2,4-diaza-3-boratricyclo[7.3.1.0^5,13^]trideca-1(13),5,7,9,11-pentaene
_chemical_name_systematic 2-(Pyridin-4-yl)-2,3-dihydro-1<i>H</i>-naphtho[1,8-<i>de</i>][1,3,2]diazaborinine
_space_group_crystal_system tetragonal
_space_group_IT_number 82
_space_group_name_Hall 'I -4'
_space_group_name_H-M_alt 'I -4'
_atom_sites_solution_hydrogens mixed
_atom_sites_solution_primary direct
_audit_creation_method
;
Olex2 1.5
(compiled 2024.02.16 svn.r378c4104 for OlexSys, GUI svn.r6928)
;
_cell_angle_alpha 90
_cell_angle_beta 90
_cell_angle_gamma 90
_cell_formula_units_Z 8
_cell_length_a 21.5659(3)
_cell_length_b 21.5659(3)
_cell_length_c 5.08630(10)
_cell_measurement_reflns_used 5132
_cell_measurement_temperature 100.00(10)
_cell_measurement_theta_max 74.9570
_cell_measurement_theta_min 2.9150
_cell_volume 2365.58(7)
_computing_cell_refinement
;
CrysAlisPro 1.171.43.109a (Rigaku OD, 2024)
;
_computing_data_collection
;
CrysAlisPro 1.171.43.109a (Rigaku OD, 2024)
;
_computing_data_reduction
;
CrysAlisPro 1.171.43.109a (Rigaku OD, 2024)
;
_computing_molecular_graphics
;
Olex2 1.5 (Dolomanov <i>et al.</i>,  2009)
;
_computing_publication_material
;
Olex2 1.5 (Dolomanov <i>et al.</i>,  2009)
;
_computing_structure_refinement
;
<i>SHELXL2013/2</i> (Sheldrick, 2015)
;
_computing_structure_solution
;
SHELXS (Sheldrick, 2008)
;
_diffrn_ambient_temperature 100.00(10)
_diffrn_detector 'Hybrid Pixel Array Detector'
_diffrn_detector_area_resol_mean 10.0000
_diffrn_measured_fraction_theta_full 0.999
_diffrn_measured_fraction_theta_max 0.974
_diffrn_measurement_device 'four-circle diffractometer'
_diffrn_measurement_device_type 'XtaLAB Synergy R, DW system, HyPix'
_diffrn_measurement_method '\w scans'
_diffrn_radiation_monochromator mirror
_diffrn_radiation_probe x-ray
_diffrn_radiation_type 'Cu K\a'
_diffrn_radiation_wavelength 1.54184
_diffrn_reflns_av_R_equivalents 0.0363
_diffrn_reflns_av_unetI/netI 0.0327
_diffrn_reflns_limit_h_max 26
_diffrn_reflns_limit_h_min -25
_diffrn_reflns_limit_k_max 27
_diffrn_reflns_limit_k_min -26
_diffrn_reflns_limit_l_max 6
_diffrn_reflns_limit_l_min -5
_diffrn_reflns_number 7772
_diffrn_reflns_theta_full 67.684
_diffrn_reflns_theta_max 74.980
_diffrn_reflns_theta_min 2.898
_diffrn_source 'Rotating-anode X-ray tube'
_exptl_absorpt_coefficient_mu 0.648
_exptl_absorpt_correction_T_max 1.00000
_exptl_absorpt_correction_T_min 0.80731
_exptl_absorpt_correction_type multi-scan
_exptl_absorpt_process_details
;
(CrysAlisPro; Rigaku OD, 2024)
;
_exptl_crystal_colour 'clear colourless'
_exptl_crystal_density_diffrn 1.376
_exptl_crystal_description block
_exptl_crystal_F_000 1024
_exptl_crystal_size_max 0.2
_exptl_crystal_size_mid 0.05
_exptl_crystal_size_min 0.05
_refine_diff_density_max 0.152
_refine_diff_density_min -0.155
_refine_ls_abs_structure_details
;
Flack <i>x</i> determined using 840 quotients
[(<i>I</i>^+^)-(<i>I</i>^-^)]/[(<i>I</i>^+^)+(<i>I</i>^-^)]
(Parsons <i>et al.</i>,  2013)
;
_refine_ls_abs_structure_Flack -0.2(3)
_refine_ls_extinction_method none
_refine_ls_goodness_of_fit_ref 1.056
_refine_ls_hydrogen_treatment mixed
_refine_ls_matrix_type full
_refine_ls_number_parameters 180
_refine_ls_number_reflns 2268
_refine_ls_number_restraints 0
_refine_ls_restrained_S_all 1.056
_refine_ls_R_factor_all 0.0341
_refine_ls_R_factor_gt 0.0314
_refine_ls_shift/su_max 0.000
_refine_ls_shift/su_mean 0.000
_refine_ls_structure_factor_coef Fsqd
_refine_ls_weighting_details
;
 w=1/[\s^2^(Fo^2^)+(0.0502P)^2^+0.1789P]
 where P=(Fo^2^+2Fc^2^)/3
;
_refine_ls_weighting_scheme calc
_refine_ls_wR_factor_gt 0.0803
_refine_ls_wR_factor_ref 0.0825
_reflns_number_gt 2125
_reflns_number_total 2268
_reflns_threshold_expression 'I > 2\s(I)'
_cod_data_source_file bx4031.cif
_cod_data_source_block I
_cod_original_cell_volume 2365.58(8)
_cod_database_code 1572024
_shelx_space_group_comment
;
The symmetry employed for this shelxl refinement is uniquely defined
by the following loop, which should always be used as a source of
symmetry information in preference to the above space-group names.
They are only intended as comments.
;
_shelx_estimated_absorpt_t_min 0.881
_shelx_estimated_absorpt_t_max 0.968
_shelxl_version_number 20.13

loop_
_space_group_symop_operation_xyz
'x, y, z'
'y, -x, -z'
'-x, -y, z'
'-y, x, -z'
'x+1/2, y+1/2, z+1/2'
'y+1/2, -x+1/2, -z+1/2'
'-x+1/2, -y+1/2, z+1/2'
'-y+1/2, x+1/2, -z+1/2'

loop_
_atom_site_type_symbol
_atom_site_label
_atom_site_fract_x
_atom_site_fract_y
_atom_site_fract_z
_atom_site_U_iso_or_equiv
_atom_site_adp_type
_atom_site_calc_flag
_atom_site_occupancy
_atom_site_disorder_assembly
_atom_site_disorder_group
N N3 0.20041(7) 0.03150(8) -0.0041(4) 0.0233(4) Uani d 1 . .
C C7 0.28868(9) 0.15497(9) 0.5132(4) 0.0252(4) Uani d 1 . .
H H7 0.3324 0.1604 0.5071 0.030 Uiso calc 1 . .
C C1 0.39265(9) -0.01777(9) -0.5063(4) 0.0270(4) Uani d 1 . .
H H1 0.4315 -0.0032 -0.5689 0.032 Uiso calc 1 . .
N N2 0.29394(8) 0.07934(7) 0.1587(3) 0.0217(3) Uani d 1 . .
C C13 0.10022(9) 0.05895(9) 0.1820(4) 0.0267(4) Uani d 1 . .
H H13 0.0797 0.0324 0.0611 0.032 Uiso calc 1 . .
C C10 0.15895(9) 0.14042(9) 0.5376(4) 0.0255(4) Uani d 1 . .
C C15 0.19455(9) 0.10642(8) 0.3491(4) 0.0219(4) Uani d 1 . .
C C5 0.31573(9) -0.08947(9) -0.5129(4) 0.0273(4) Uani d 1 . .
H H5 0.2989 -0.1270 -0.5796 0.033 Uiso calc 1 . .
C C6 0.26012(9) 0.11421(8) 0.3414(4) 0.0218(4) Uani d 1 . .
C C14 0.16387(9) 0.06513(9) 0.1728(4) 0.0231(4) Uani d 1 . .
C C11 0.09363(10) 0.13134(9) 0.5452(4) 0.0288(5) Uani d 1 . .
H H11 0.0693 0.1527 0.6721 0.035 Uiso calc 1 . .
B B1 0.26579(10) 0.03753(10) -0.0181(4) 0.0220(4) Uani d 1 . .
C C3 0.30411(9) -0.00146(9) -0.2242(4) 0.0220(4) Uani d 1 . .
C C4 0.28147(9) -0.05701(9) -0.3271(4) 0.0262(4) Uani d 1 . .
H H4 0.2426 -0.0727 -0.2700 0.031 Uiso calc 1 . .
C C12 0.06564(9) 0.09191(9) 0.3700(4) 0.0286(5) Uani d 1 . .
H H12 0.0219 0.0868 0.3758 0.034 Uiso calc 1 . .
N N1 0.37087(8) -0.07118(8) -0.6036(3) 0.0268(4) Uani d 1 . .
C C2 0.36184(9) 0.01756(9) -0.3191(4) 0.0246(4) Uani d 1 . .
H H2A 0.3801 0.0547 -0.2555 0.030 Uiso calc 1 . .
C C9 0.19006(10) 0.18127(9) 0.7109(4) 0.0277(5) Uani d 1 . .
H H9 0.1670 0.2039 0.8380 0.033 Uiso calc 1 . .
C C8 0.25310(10) 0.18841(9) 0.6969(4) 0.0279(4) Uani d 1 . .
H H8 0.2732 0.2164 0.8132 0.033 Uiso calc 1 . .
H H3 0.1804(12) 0.0058(12) -0.125(6) 0.042(7) Uiso d 1 . .
H H2 0.3364(11) 0.0870(10) 0.167(5) 0.028(6) Uiso d 1 . .

loop_
_atom_site_aniso_label
_atom_site_aniso_U_11
_atom_site_aniso_U_22
_atom_site_aniso_U_33
_atom_site_aniso_U_12
_atom_site_aniso_U_13
_atom_site_aniso_U_23
N3 0.0236(8) 0.0238(8) 0.0225(8) 0.0017(6) -0.0004(7) -0.0003(7)
C7 0.0272(9) 0.0252(9) 0.0233(10) 0.0016(8) -0.0001(8) 0.0025(8)
C1 0.0229(9) 0.0263(9) 0.0317(10) 0.0004(8) 0.0016(9) 0.0004(9)
N2 0.0203(8) 0.0225(7) 0.0223(8) 0.0012(6) 0.0012(7) 0.0008(7)
C13 0.0254(10) 0.0260(9) 0.0287(10) -0.0001(8) 0.0002(9) 0.0042(9)
C10 0.0313(10) 0.0235(9) 0.0216(10) 0.0058(8) 0.0042(8) 0.0068(8)
C15 0.0262(9) 0.0202(8) 0.0193(9) 0.0045(7) 0.0022(8) 0.0053(7)
C5 0.0272(10) 0.0245(9) 0.0301(10) -0.0008(8) -0.0020(9) -0.0043(8)
C6 0.0270(9) 0.0200(8) 0.0183(9) 0.0027(7) 0.0016(8) 0.0050(8)
C14 0.0271(9) 0.0209(9) 0.0214(9) 0.0025(7) 0.0018(8) 0.0057(8)
C11 0.0301(10) 0.0283(10) 0.0278(11) 0.0088(8) 0.0094(9) 0.0068(8)
B1 0.0254(10) 0.0194(9) 0.0212(10) 0.0027(8) 0.0001(9) 0.0041(9)
C3 0.0227(9) 0.0228(9) 0.0204(9) 0.0030(7) -0.0033(7) 0.0017(7)
C4 0.0223(9) 0.0274(9) 0.0290(10) -0.0008(8) -0.0003(8) 0.0000(9)
C12 0.0248(9) 0.0290(10) 0.0319(11) 0.0044(8) 0.0051(9) 0.0092(9)
N1 0.0272(9) 0.0263(8) 0.0270(9) 0.0038(7) -0.0015(7) -0.0034(7)
C2 0.0253(9) 0.0210(9) 0.0276(10) -0.0009(8) -0.0009(8) -0.0012(8)
C9 0.0383(11) 0.0243(10) 0.0205(10) 0.0092(8) 0.0042(9) 0.0014(8)
C8 0.0387(11) 0.0223(9) 0.0226(10) 0.0035(8) -0.0019(9) 0.0010(8)

loop_
_atom_type_symbol
_atom_type_description
_atom_type_scat_dispersion_real
_atom_type_scat_dispersion_imag
_atom_type_scat_source
C C 0.0181 0.0091 'International Tables Vol C Tables 4.2.6.8 and 6.1.1.4'
H H 0.0000 0.0000 'International Tables Vol C Tables 4.2.6.8 and 6.1.1.4'
N N 0.0311 0.0180 'International Tables Vol C Tables 4.2.6.8 and 6.1.1.4'
B B 0.0090 0.0039 'International Tables Vol C Tables 4.2.6.8 and 6.1.1.4'

loop_
_geom_angle_atom_site_label_1
_geom_angle_atom_site_label_2
_geom_angle_atom_site_label_3
_geom_angle_site_symmetry_1
_geom_angle_site_symmetry_3
_geom_angle
_geom_angle_publ_flag
C14 N3 B1 . . 123.02(17) ?
C14 N3 H3 . . 118.1(17) ?
B1 N3 H3 . . 118.8(17) ?
C6 C7 H7 . . 119.9 ?
C6 C7 C8 . . 120.13(18) ?
C8 C7 H7 . . 119.9 ?
N1 C1 H1 . . 118.0 ?
N1 C1 C2 . . 123.90(18) ?
C2 C1 H1 . . 118.0 ?
C6 N2 B1 . . 122.82(16) ?
C6 N2 H2 . . 112.8(15) ?
B1 N2 H2 . . 124.4(15) ?
C14 C13 H13 . . 119.9 ?
C14 C13 C12 . . 120.1(2) ?
C12 C13 H13 . . 119.9 ?
C11 C10 C15 . . 118.62(19) ?
C9 C10 C15 . . 118.83(18) ?
C9 C10 C11 . . 122.54(18) ?
C6 C15 C10 . . 119.37(18) ?
C6 C15 C14 . . 121.14(17) ?
C14 C15 C10 . . 119.49(17) ?
C4 C5 H5 . . 118.0 ?
N1 C5 H5 . . 118.0 ?
N1 C5 C4 . . 124.06(18) ?
C7 C6 N2 . . 121.89(17) ?
C7 C6 C15 . . 119.97(17) ?
N2 C6 C15 . . 118.14(16) ?
N3 C14 C15 . . 117.81(16) ?
C13 C14 N3 . . 122.15(18) ?
C13 C14 C15 . . 120.03(18) ?
C10 C11 H11 . . 119.9 ?
C12 C11 C10 . . 120.23(18) ?
C12 C11 H11 . . 119.9 ?
N3 B1 C3 . . 120.36(18) ?
N2 B1 N3 . . 117.04(18) ?
N2 B1 C3 . . 122.60(17) ?
C4 C3 B1 . . 121.57(17) ?
C4 C3 C2 . . 115.74(18) ?
C2 C3 B1 . . 122.68(17) ?
C5 C4 C3 . . 120.12(18) ?
C5 C4 H4 . . 119.9 ?
C3 C4 H4 . . 119.9 ?
C13 C12 H12 . . 119.3 ?
C11 C12 C13 . . 121.46(18) ?
C11 C12 H12 . . 119.3 ?
C5 N1 C1 . . 116.03(17) ?
C1 C2 C3 . . 120.15(17) ?
C1 C2 H2A . . 119.9 ?
C3 C2 H2A . . 119.9 ?
C10 C9 H9 . . 119.7 ?
C8 C9 C10 . . 120.51(19) ?
C8 C9 H9 . . 119.7 ?
C7 C8 H8 . . 119.4 ?
C9 C8 C7 . . 121.19(19) ?
C9 C8 H8 . . 119.4 ?

loop_
_geom_bond_atom_site_label_1
_geom_bond_atom_site_label_2
_geom_bond_site_symmetry_2
_geom_bond_distance
_geom_bond_publ_flag
N3 C14 . 1.399(3) ?
N3 B1 . 1.418(3) ?
N3 H3 . 0.93(3) ?
C7 H7 . 0.9500 ?
C7 C6 . 1.384(3) ?
C7 C8 . 1.408(3) ?
C1 H1 . 0.9500 ?
C1 N1 . 1.339(3) ?
C1 C2 . 1.389(3) ?
N2 C6 . 1.401(2) ?
N2 B1 . 1.411(3) ?
N2 H2 . 0.93(2) ?
C13 H13 . 0.9500 ?
C13 C14 . 1.380(3) ?
C13 C12 . 1.405(3) ?
C10 C15 . 1.431(3) ?
C10 C11 . 1.423(3) ?
C10 C9 . 1.416(3) ?
C15 C6 . 1.425(3) ?
C15 C14 . 1.426(3) ?
C5 H5 . 0.9500 ?
C5 C4 . 1.389(3) ?
C5 N1 . 1.335(3) ?
C11 H11 . 0.9500 ?
C11 C12 . 1.372(3) ?
B1 C3 . 1.578(3) ?
C3 C4 . 1.396(3) ?
C3 C2 . 1.397(3) ?
C4 H4 . 0.9500 ?
C12 H12 . 0.9500 ?
C2 H2A . 0.9500 ?
C9 H9 . 0.9500 ?
C9 C8 . 1.370(3) ?
C8 H8 . 0.9500 ?

loop_
_geom_hbond_atom_site_label_D
_geom_hbond_atom_site_label_H
_geom_hbond_atom_site_label_A
_geom_hbond_site_symmetry_A
_geom_hbond_distance_DH
_geom_hbond_distance_HA
_geom_hbond_distance_DA
_geom_hbond_angle_DHA
_geom_hbond_publ_flag
N2 H2 N1 6_554 0.93(2) 2.21(2) 3.113(2) 162(2) yes

loop_
_geom_torsion_atom_site_label_1
_geom_torsion_atom_site_label_2
_geom_torsion_atom_site_label_3
_geom_torsion_atom_site_label_4
_geom_torsion_site_symmetry_1
_geom_torsion_site_symmetry_2
_geom_torsion_site_symmetry_3
_geom_torsion_site_symmetry_4
_geom_torsion
_geom_torsion_publ_flag
N3 B1 C3 C4 . . . . -23.9(3) ?
N3 B1 C3 C2 . . . . 154.92(19) ?
N2 B1 C3 C4 . . . . 156.09(19) ?
N2 B1 C3 C2 . . . . -25.1(3) ?
C10 C15 C6 C7 . . . . -0.8(3) ?
C10 C15 C6 N2 . . . . 178.65(16) ?
C10 C15 C14 N3 . . . . -178.38(17) ?
C10 C15 C14 C13 . . . . 1.0(3) ?
C10 C11 C12 C13 . . . . 0.9(3) ?
C10 C9 C8 C7 . . . . -0.8(3) ?
C15 C10 C11 C12 . . . . -1.7(3) ?
C15 C10 C9 C8 . . . . 0.5(3) ?
C6 C7 C8 C9 . . . . 0.3(3) ?
C6 N2 B1 N3 . . . . -0.3(3) ?
C6 N2 B1 C3 . . . . 179.77(16) ?
C6 C15 C14 N3 . . . . 1.4(3) ?
C6 C15 C14 C13 . . . . -179.24(18) ?
C14 N3 B1 N2 . . . . 0.6(3) ?
C14 N3 B1 C3 . . . . -179.47(17) ?
C14 C13 C12 C11 . . . . 0.9(3) ?
C14 C15 C6 C7 . . . . 179.45(17) ?
C14 C15 C6 N2 . . . . -1.1(3) ?
C11 C10 C15 C6 . . . . -179.01(17) ?
C11 C10 C15 C14 . . . . 0.7(3) ?
C11 C10 C9 C8 . . . . 179.81(19) ?
B1 N3 C14 C13 . . . . 179.50(19) ?
B1 N3 C14 C15 . . . . -1.1(3) ?
B1 N2 C6 C7 . . . . 179.99(18) ?
B1 N2 C6 C15 . . . . 0.5(3) ?
B1 C3 C4 C5 . . . . 178.49(18) ?
B1 C3 C2 C1 . . . . -178.13(18) ?
C4 C5 N1 C1 . . . . -0.6(3) ?
C4 C3 C2 C1 . . . . 0.7(3) ?
C12 C13 C14 N3 . . . . 177.53(17) ?
C12 C13 C14 C15 . . . . -1.8(3) ?
N1 C1 C2 C3 . . . . -1.1(3) ?
N1 C5 C4 C3 . . . . 0.3(3) ?
C2 C1 N1 C5 . . . . 0.9(3) ?
C2 C3 C4 C5 . . . . -0.4(3) ?
C9 C10 C15 C6 . . . . 0.3(3) ?
C9 C10 C15 C14 . . . . -179.93(16) ?
C9 C10 C11 C12 . . . . 179.00(18) ?
C8 C7 C6 N2 . . . . -178.96(17) ?
C8 C7 C6 C15 . . . . 0.5(3) ?
